data_4338878
loop_
_publ_author_name
'Algarra, Andr\'es G'
'Basallote, Manuel G.'
'Fern\'andez-Trujillo, M Jes\'us'
'Guillam\'on, Eva'
'Llusar, Rosa'
'Segarra, M. Dolores'
'Vicent, Cristian'

_publ_section_title
;
 Synthesis, crystal structure, aqueous speciation, and kinetics of
 substitution reactions in a water-soluble Mo3S4 cluster bearing
 hydroxymethyl diphosphine ligands.
;
_journal_issue 18
_journal_name_full 'Inorganic chemistry'
_journal_page_first 7668
_journal_page_last 7677
_journal_paper_doi 10.1021/ic701082p
_journal_volume 46
_journal_year 2007
_chemical_formula_sum 'C18 H48 Cl4 Mo3 O12 P6 S4'
_chemical_formula_weight 1200.24
_chemical_name_systematic
; 
 ? 
;
_space_group_IT_number 148
_symmetry_cell_setting hexagonal
_symmetry_space_group_name_Hall '-R 3'
_symmetry_space_group_name_H-M 'R -3 :H'
_atom_sites_solution_hydrogens
;
;
_atom_sites_solution_primary direct
_atom_sites_solution_secondary difmap
_audit_creation_method SHELXL-97
_cell_angle_alpha 90.00
_cell_angle_beta 90.00
_cell_angle_gamma 120.00
_cell_formula_units_Z 6
_cell_length_a 12.6863(12)
_cell_length_b 12.6863(12)
_cell_length_c 43.813(8)
_cell_measurement_temperature 293(2)
_cell_volume 6106.7(14)
_computing_cell_refinement 'Bruker SMART'
_computing_data_collection 'Bruker SMART'
_computing_data_reduction 'Bruker SAINT'
_computing_molecular_graphics 'Bruker SHELXTL'
_computing_publication_material 'Bruker SHELXTL'
_computing_structure_refinement 'SHELXL-97 (Sheldrick, 1997)'
_computing_structure_solution 'SHELXS-97 (Sheldrick, 1990)'
_diffrn_ambient_temperature 293(2)
_diffrn_measured_fraction_theta_full 0.957
_diffrn_measured_fraction_theta_max 0.957
_diffrn_measurement_device_type 'CCD area detector'
_diffrn_measurement_method 'phi and omega scans'
_diffrn_radiation_monochromator graphite
_diffrn_radiation_source 'fine-focus sealed tube'
_diffrn_radiation_type MoK\a
_diffrn_radiation_wavelength 0.71073
_diffrn_reflns_av_R_equivalents 0.0615
_diffrn_reflns_av_sigmaI/netI 0.0578
_diffrn_reflns_limit_h_max 18
_diffrn_reflns_limit_h_min -17
_diffrn_reflns_limit_k_max 13
_diffrn_reflns_limit_k_min -18
_diffrn_reflns_limit_l_max 62
_diffrn_reflns_limit_l_min -38
_diffrn_reflns_number 16730
_diffrn_reflns_theta_full 30.55
_diffrn_reflns_theta_max 30.55
_diffrn_reflns_theta_min 1.91
_exptl_absorpt_coefficient_mu 1.663
_exptl_absorpt_correction_type 'Bruker SADABS'
_exptl_crystal_colour green
_exptl_crystal_density_diffrn 1.958
_exptl_crystal_density_method 'not measured'
_exptl_crystal_description cube
_exptl_crystal_F_000 3600
_exptl_crystal_size_max 0.2
_exptl_crystal_size_mid 0.14
_exptl_crystal_size_min 0.14
_refine_diff_density_max 1.080
_refine_diff_density_min -1.076
_refine_diff_density_rms 0.154
_refine_ls_extinction_method none
_refine_ls_goodness_of_fit_ref 1.072
_refine_ls_hydrogen_treatment none
_refine_ls_matrix_type full
_refine_ls_number_parameters 160
_refine_ls_number_reflns 3983
_refine_ls_number_restraints 0
_refine_ls_restrained_S_all 1.072
_refine_ls_R_factor_all 0.0770
_refine_ls_R_factor_gt 0.0472
_refine_ls_shift/su_max 0.001
_refine_ls_shift/su_mean 0.000
_refine_ls_structure_factor_coef Fsqd
_refine_ls_weighting_details 'calc w=1/[\s^2^(Fo^2^)+(0.0593P)^2^+32.6944P] where P=(Fo^2^+2Fc^2^)/3'
_refine_ls_weighting_scheme calc
_refine_ls_wR_factor_gt 0.1181
_refine_ls_wR_factor_ref 0.1300
_reflns_number_gt 2924
_reflns_number_total 3983
_reflns_threshold_expression >2sigma(I)
_cod_data_source_file ic701082p-file001.cif
_cod_data_source_block '[Mo3S4Cl3(dhmpe)3]Cl'
_cod_depositor_comments
;
The following automatic conversions were performed:

'_symmetry_cell_setting' value 'Hexagonal' changed to 'hexagonal'
according to
/usr/data/users/saulius/automatic-downloads/retrospective/ACS/lib/dictionaries/cif_core.dic
dictionary named 'cif_core.dic' version 2.4.2 from 2011-04-26.

Automatic conversion script
Id: cif_fix_values 2281 2013-09-26 08:29:07Z andrius 
;
_cod_original_cell_volume 6106.6(14)
_cod_original_sg_symbol_H-M R-3
_cod_database_code 4338878
_ratio_of_minimum_to_maximum_apparent_transmission 0.932809

loop_
_symmetry_equiv_pos_as_xyz
'x, y, z'
'-y, x-y, z'
'-x+y, -x, z'
'x+2/3, y+1/3, z+1/3'
'-y+2/3, x-y+1/3, z+1/3'
'-x+y+2/3, -x+1/3, z+1/3'
'x+1/3, y+2/3, z+2/3'
'-y+1/3, x-y+2/3, z+2/3'
'-x+y+1/3, -x+2/3, z+2/3'
'-x, -y, -z'
'y, -x+y, -z'
'x-y, x, -z'
'-x+2/3, -y+1/3, -z+1/3'
'y+2/3, -x+y+1/3, -z+1/3'
'x-y+2/3, x+1/3, -z+1/3'
'-x+1/3, -y+2/3, -z+2/3'
'y+1/3, -x+y+2/3, -z+2/3'
'x-y+1/3, x+2/3, -z+2/3'

loop_
_atom_site_label
_atom_site_type_symbol
_atom_site_fract_x
_atom_site_fract_y
_atom_site_fract_z
_atom_site_U_iso_or_equiv
_atom_site_adp_type
_atom_site_occupancy
_atom_site_symmetry_multiplicity
_atom_site_calc_flag
_atom_site_refinement_flags
Mo1 Mo 0.55659(3) 0.36079(3) 0.084414(8) 0.02029(12) Uani 1 1 d .
S1 S 0.6667 0.3333 0.04481(4) 0.0218(4) Uani 1 3 d S
S2 S 0.49463(11) 0.19894(11) 0.11636(3) 0.0290(3) Uani 1 1 d .
Cl1 Cl 0.55518(11) 0.51653(11) 0.04905(3) 0.0343(3) Uani 1 1 d .
P1 P 0.41378(12) 0.40723(12) 0.11416(3) 0.0311(3) Uani 1 1 d .
P2 P 0.35138(11) 0.23905(11) 0.05608(3) 0.0276(3) Uani 1 1 d .
C1 C 0.3765(6) 0.3525(6) 0.15398(14) 0.0520(16) Uani 1 1 d .
C2 C 0.4641(6) 0.5720(5) 0.11695(15) 0.0466(14) Uani 1 1 d .
C3 C 0.2602(5) 0.3363(6) 0.09727(14) 0.0447(14) Uani 1 1 d .
C4 C 0.2622(4) 0.3156(5) 0.06282(13) 0.0374(12) Uani 1 1 d .
C5 C 0.2462(5) 0.0808(5) 0.06936(16) 0.0460(15) Uani 1 1 d .
C6 C 0.3597(5) 0.2285(5) 0.01424(12) 0.0382(12) Uani 1 1 d .
O1 O 0.4765(5) 0.4181(5) 0.17365(10) 0.0716(15) Uani 1 1 d .
O2 O 0.3951(7) 0.5921(7) 0.13914(16) 0.0602(18) Uani 0.70 1 d P
O3 O 0.1284(6) 0.0400(7) 0.0639(4) 0.203(8) Uani 0.75 1 d P
O22 O 0.4258(16) 0.6133(13) 0.0895(4) 0.061(4) Uani 0.30 1 d P
O33 O 0.2242(15) 0.0862(18) 0.0995(4) 0.066(6) Uani 0.25 1 d P
O4 O 0.2427(4) 0.1689(4) 0.00033(10) 0.0491(10) Uani 1 1 d .
Cl2 Cl 0.6667 0.3333 0.19210(9) 0.0950(13) Uani 1 3 d S

loop_
_atom_site_aniso_label
_atom_site_aniso_U_11
_atom_site_aniso_U_22
_atom_site_aniso_U_33
_atom_site_aniso_U_23
_atom_site_aniso_U_13
_atom_site_aniso_U_12
Mo1 0.01864(19) 0.01961(19) 0.02320(19) -0.00108(14) 0.00025(14) 0.00999(15)
S1 0.0218(5) 0.0218(5) 0.0220(9) 0.000 0.000 0.0109(3)
S2 0.0296(6) 0.0289(6) 0.0299(6) 0.0064(5) 0.0090(5) 0.0157(5)
Cl1 0.0307(6) 0.0289(6) 0.0438(7) 0.0072(5) -0.0016(5) 0.0154(5)
P1 0.0286(6) 0.0311(6) 0.0360(7) -0.0069(5) 0.0034(5) 0.0167(5)
P2 0.0202(5) 0.0274(6) 0.0336(7) -0.0062(5) -0.0012(5) 0.0106(5)
C1 0.060(4) 0.060(4) 0.036(3) -0.005(3) 0.014(3) 0.030(3)
C2 0.054(4) 0.037(3) 0.056(4) -0.011(3) 0.005(3) 0.028(3)
C3 0.028(3) 0.059(4) 0.053(4) -0.022(3) -0.004(2) 0.026(3)
C4 0.025(2) 0.045(3) 0.050(3) -0.013(2) -0.005(2) 0.023(2)
C5 0.021(2) 0.030(3) 0.071(4) 0.000(3) 0.006(2) 0.001(2)
C6 0.033(3) 0.048(3) 0.034(3) -0.011(2) -0.010(2) 0.021(2)
O1 0.090(4) 0.081(4) 0.039(3) -0.017(2) -0.010(3) 0.039(3)
O2 0.073(4) 0.073(4) 0.063(4) -0.020(4) -0.003(3) 0.057(4)
O3 0.025(4) 0.045(5) 0.53(3) 0.020(9) -0.008(8) 0.012(3)
O22 0.098(12) 0.040(8) 0.050(9) -0.003(7) -0.003(8) 0.039(8)
O33 0.038(9) 0.085(14) 0.033(9) 0.026(9) -0.002(7) -0.001(9)
O4 0.046(2) 0.054(2) 0.055(3) -0.018(2) -0.026(2) 0.031(2)
Cl2 0.116(2) 0.116(2) 0.054(2) 0.000 0.000 0.0578(10)

loop_
_atom_type_symbol
_atom_type_description
_atom_type_scat_dispersion_real
_atom_type_scat_dispersion_imag
_atom_type_scat_source
C C 0.0033 0.0016 'International Tables Vol C Tables 4.2.6.8 and 6.1.1.4'
H H 0.0000 0.0000 'International Tables Vol C Tables 4.2.6.8 and 6.1.1.4'
O O 0.0106 0.0060 'International Tables Vol C Tables 4.2.6.8 and 6.1.1.4'
P P 0.1023 0.0942 'International Tables Vol C Tables 4.2.6.8 and 6.1.1.4'
S S 0.1246 0.1234 'International Tables Vol C Tables 4.2.6.8 and 6.1.1.4'
Cl Cl 0.1484 0.1585 'International Tables Vol C Tables 4.2.6.8 and 6.1.1.4'
Mo Mo -1.6832 0.6857 'International Tables Vol C Tables 4.2.6.8 and 6.1.1.4'

loop_
_geom_angle_atom_site_label_1
_geom_angle_atom_site_label_2
_geom_angle_atom_site_label_3
_geom_angle
_geom_angle_site_symmetry_1
_geom_angle_site_symmetry_3
S2 Mo1 S2 96.91(7) . 3_665
S2 Mo1 S1 106.37(4) . .
S2 Mo1 S1 104.84(4) 3_665 .
S2 Mo1 Cl1 162.12(4) . .
S2 Mo1 Cl1 94.05(5) 3_665 .
S1 Mo1 Cl1 84.28(4) . .
S2 Mo1 P1 85.92(4) . .
S2 Mo1 P1 83.96(4) 3_665 .
S1 Mo1 P1 163.55(5) . .
Cl1 Mo1 P1 81.21(5) . .
S2 Mo1 P2 88.05(5) . .
S2 Mo1 P2 159.19(4) 3_665 .
S1 Mo1 P2 92.99(4) . .
Cl1 Mo1 P2 76.89(4) . .
P1 Mo1 P2 76.22(4) . .
S2 Mo1 Mo1 98.98(3) . 3_665
S2 Mo1 Mo1 52.18(3) 3_665 3_665
S1 Mo1 Mo1 54.06(3) . 3_665
Cl1 Mo1 Mo1 98.90(3) . 3_665
P1 Mo1 Mo1 136.12(3) . 3_665
P2 Mo1 Mo1 147.01(3) . 3_665
S2 Mo1 Mo1 53.75(3) . 2_655
S2 Mo1 Mo1 97.81(3) 3_665 2_655
S1 Mo1 Mo1 54.06(3) . 2_655
Cl1 Mo1 Mo1 138.31(3) . 2_655
P1 Mo1 Mo1 139.63(3) . 2_655
P2 Mo1 Mo1 101.36(3) . 2_655
Mo1 Mo1 Mo1 60.0 3_665 2_655
Mo1 S1 Mo1 71.88(5) 3_665 2_655
Mo1 S1 Mo1 71.88(5) 3_665 .
Mo1 S1 Mo1 71.88(5) 2_655 .
Mo1 S2 Mo1 74.07(4) . 2_655
C3 P1 C1 100.7(3) . .
C3 P1 C2 105.0(3) . .
C1 P1 C2 103.9(3) . .
C3 P1 Mo1 112.65(17) . .
C1 P1 Mo1 118.5(2) . .
C2 P1 Mo1 114.4(2) . .
C6 P2 C4 105.6(3) . .
C6 P2 C5 105.6(3) . .
C4 P2 C5 102.7(3) . .
C6 P2 Mo1 116.31(17) . .
C4 P2 Mo1 107.93(17) . .
C5 P2 Mo1 117.3(2) . .
O1 C1 P1 111.7(4) . .
O2 C2 O22 98.8(8) . .
O2 C2 P1 110.6(5) . .
O22 C2 P1 110.7(6) . .
C4 C3 P1 111.9(3) . .
C3 C4 P2 108.4(4) . .
O3 C5 O33 88.6(11) . .
O3 C5 P2 114.9(6) . .
O33 C5 P2 107.7(9) . .
O4 C6 P2 112.4(4) . .

loop_
_geom_bond_atom_site_label_1
_geom_bond_atom_site_label_2
_geom_bond_distance
_geom_bond_site_symmetry_2
Mo1 S2 2.2757(12) .
Mo1 S2 2.3232(12) 3_665
Mo1 S1 2.3599(14) .
Mo1 Cl1 2.5178(12) .
Mo1 P1 2.5288(13) .
Mo1 P2 2.5852(13) .
Mo1 Mo1 2.7702(7) 3_665
Mo1 Mo1 2.7702(7) 2_655
S1 Mo1 2.3599(14) 3_665
S1 Mo1 2.3599(14) 2_655
S2 Mo1 2.3232(12) 2_655
P1 C3 1.844(5) .
P1 C1 1.850(6) .
P1 C2 1.860(6) .
P2 C6 1.845(5) .
P2 C4 1.846(5) .
P2 C5 1.863(6) .
C1 O1 1.410(8) .
C2 O2 1.413(8) .
C2 O22 1.489(16) .
C3 C4 1.535(8) .
C5 O3 1.337(9) .
C5 O33 1.357(18) .
C6 O4 1.423(6) .
